data_4087861
loop_
_publ_author_name
'Hueber, Damien'
'Hoffmann, Marie'
'de Fr\'emont, Pierre'
'Pale, Patrick'
'Blanc, Aur\'elien'

_publ_section_title
;
 Polyoxometalate-Gold(I)/H+ Complexes: Air-Stable, Efficient, Polyvalent,
 and Bifunctional Catalysts
;
_journal_issue 20
_journal_name_full Organometallics
_journal_page_first 5065
_journal_paper_doi 10.1021/acs.organomet.5b00656
_journal_volume 34
_journal_year 2015
_chemical_formula_moiety 'O40 Si W12, 4(C20 H18 Au N P)'
_chemical_formula_sum 'C80 H72 Au4 N4 O40 P4 Si W12'
_chemical_formula_weight 4875.45
_space_group_IT_number 2
_space_group_name_Hall '-P 1'
_space_group_name_H-M_alt 'P -1'
_symmetry_cell_setting triclinic
_symmetry_space_group_name_Hall '-P 1'
_symmetry_space_group_name_H-M 'P -1'
_atom_sites_solution_hydrogens geom
_atom_sites_solution_primary direct
_atom_sites_solution_secondary difmap
_audit_creation_method SHELXL-97
_cell_angle_alpha 109.9830(10)
_cell_angle_beta 102.0770(10)
_cell_angle_gamma 100.2600(10)
_cell_formula_units_Z 1
_cell_length_a 11.2525(6)
_cell_length_b 16.6758(9)
_cell_length_c 16.7333(9)
_cell_measurement_reflns_used 9944
_cell_measurement_temperature 173(2)
_cell_measurement_theta_max 29.99
_cell_measurement_theta_min 2.41
_cell_volume 2777.1(3)
_computing_cell_refinement 'Bruker SAINT'
_computing_data_collection 'Bruker APEX2'
_computing_data_reduction 'Bruker SAINT'
_computing_molecular_graphics 'Bruker SHELXTL'
_computing_publication_material 'Bruker SHELXTL'
_computing_structure_refinement 'SHELXL-97 (Sheldrick, 2008)'
_computing_structure_solution 'SHELXS-97 (Sheldrick, 2008)'
_diffrn_ambient_temperature 173(2)
_diffrn_measured_fraction_theta_full 0.989
_diffrn_measured_fraction_theta_max 0.989
_diffrn_measurement_device_type 'Bruker APEX-II CCD'
_diffrn_measurement_method '\f and \w scans'
_diffrn_radiation_monochromator graphite
_diffrn_radiation_source 'fine-focus sealed tube'
_diffrn_radiation_type MoK\a
_diffrn_radiation_wavelength 0.71073
_diffrn_reflns_av_R_equivalents 0.0401
_diffrn_reflns_av_sigmaI/netI 0.0519
_diffrn_reflns_limit_h_max 15
_diffrn_reflns_limit_h_min -15
_diffrn_reflns_limit_k_max 23
_diffrn_reflns_limit_k_min -23
_diffrn_reflns_limit_l_max 23
_diffrn_reflns_limit_l_min -23
_diffrn_reflns_number 44581
_diffrn_reflns_theta_full 30.03
_diffrn_reflns_theta_max 30.03
_diffrn_reflns_theta_min 1.35
_exptl_absorpt_coefficient_mu 17.770
_exptl_absorpt_correction_T_max 0.2695
_exptl_absorpt_correction_T_min 0.0906
_exptl_absorpt_correction_type multi-scan
_exptl_absorpt_process_details sadabs
_exptl_crystal_colour colourless
_exptl_crystal_density_diffrn 2.915
_exptl_crystal_density_method 'not measured'
_exptl_crystal_description needle
_exptl_crystal_F_000 2178
_exptl_crystal_size_max 0.26
_exptl_crystal_size_mid 0.12
_exptl_crystal_size_min 0.10
_platon_squeeze_details
;
 The residual electron density was assigned to three molecules of the
 acetonitrile solvent [120/2 = 60 e per asymmetric unit; three molecules
 of CH3CN would give 66e].
;
_refine_diff_density_max 5.898
_refine_diff_density_min -4.731
_refine_diff_density_rms 0.484
_refine_ls_extinction_method none
_refine_ls_goodness_of_fit_ref 1.148
_refine_ls_hydrogen_treatment constr
_refine_ls_matrix_type full
_refine_ls_number_parameters 549
_refine_ls_number_reflns 16072
_refine_ls_number_restraints 0
_refine_ls_restrained_S_all 1.148
_refine_ls_R_factor_all 0.0960
_refine_ls_R_factor_gt 0.0802
_refine_ls_shift/su_max 0.001
_refine_ls_shift/su_mean 0.000
_refine_ls_structure_factor_coef Fsqd
_refine_ls_weighting_details 'calc w=1/[\s^2^(Fo^2^)+(0.0088P)^2^+278.4421P] where P=(Fo^2^+2Fc^2^)/3'
_refine_ls_weighting_scheme calc
_refine_ls_wR_factor_gt 0.1664
_refine_ls_wR_factor_ref 0.1717
_reflns_number_gt 13138
_reflns_number_total 16072
_reflns_threshold_expression I>2\s(I)
_cod_data_source_file om5b00656_si_002.cif
_cod_data_source_block compound_1a
_cod_depositor_comments
;
The following automatic conversions were performed:

data item '_symmetry_cell_setting' value 'Triclinic' was changed to
'triclinic' in accordance with the
/home/saulius/struct/COD-crude-data/automatic-downloads/DataCite-retrospective/ACS/depositions/lib/dictionaries/cif_core.dic
dictionary named 'cif_core.dic' version 2.4.2 last updated on
2011-04-26.

Automatic conversion script
Id: cif_fix_values 6909 2019-04-08 15:41:33Z antanas 
;
_cod_database_code 4087861

loop_
_symmetry_equiv_pos_as_xyz
'x, y, z'
'-x, -y, -z'

loop_
_atom_site_label
_atom_site_type_symbol
_atom_site_fract_x
_atom_site_fract_y
_atom_site_fract_z
_atom_site_U_iso_or_equiv
_atom_site_adp_type
_atom_site_occupancy
_atom_site_symmetry_multiplicity
_atom_site_calc_flag
_atom_site_refinement_flags
C1 C 0.7578(17) 0.8513(12) 0.1563(13) 0.028(4) Uani 1 1 d .
C2 C 0.829(2) 0.8670(13) 0.0993(14) 0.034(4) Uani 1 1 d .
H2 H 0.8542 0.8190 0.0635 0.041 Uiso 1 1 calc R
C3 C 0.864(2) 0.9474(17) 0.0933(18) 0.047(6) Uani 1 1 d .
H3 H 0.9139 0.9571 0.0566 0.056 Uiso 1 1 calc R
C4 C 0.818(2) 1.0161(15) 0.147(2) 0.053(7) Uani 1 1 d .
H4 H 0.8350 1.0723 0.1427 0.064 Uiso 1 1 calc R
C5 C 0.751(2) 1.0030(16) 0.204(2) 0.052(7) Uani 1 1 d .
H5 H 0.7261 1.0500 0.2417 0.062 Uiso 1 1 calc R
C6 C 0.721(2) 0.9210(15) 0.2033(19) 0.045(6) Uani 1 1 d .
H6 H 0.6695 0.9112 0.2392 0.054 Uiso 1 1 calc R
C7 C 0.8266(17) 0.6863(12) 0.1304(10) 0.025(4) Uani 1 1 d .
C8 C 0.9138(19) 0.6740(13) 0.1948(13) 0.029(4) Uani 1 1 d .
H8 H 0.9098 0.6959 0.2542 0.035 Uiso 1 1 calc R
C9 C 1.0047(19) 0.6321(13) 0.1769(14) 0.031(4) Uani 1 1 d .
H9 H 1.0614 0.6230 0.2216 0.038 Uiso 1 1 calc R
C10 C 1.010(2) 0.6033(14) 0.0890(14) 0.040(5) Uani 1 1 d .
H10 H 1.0746 0.5768 0.0747 0.048 Uiso 1 1 calc R
C11 C 0.924(2) 0.6116(14) 0.0226(14) 0.036(4) Uani 1 1 d .
H11 H 0.9283 0.5890 -0.0368 0.043 Uiso 1 1 calc R
C12 C 0.833(2) 0.6527(15) 0.0427(12) 0.037(5) Uani 1 1 d .
H12 H 0.7739 0.6586 -0.0030 0.044 Uiso 1 1 calc R
C13 C 0.5651(18) 0.6823(12) 0.0721(12) 0.025(4) Uani 1 1 d .
C14 C 0.537(2) 0.6943(15) -0.0064(15) 0.039(5) Uani 1 1 d .
H14 H 0.5954 0.7350 -0.0171 0.046 Uiso 1 1 calc R
C15 C 0.421(2) 0.6461(16) -0.0700(17) 0.046(6) Uani 1 1 d .
H15 H 0.3972 0.6576 -0.1221 0.055 Uiso 1 1 calc R
C16 C 0.339(2) 0.5814(19) -0.0574(15) 0.059(9) Uani 1 1 d .
H16 H 0.2657 0.5424 -0.1037 0.071 Uiso 1 1 calc R
C17 C 0.367(3) 0.575(2) 0.0219(18) 0.069(10) Uani 1 1 d .
H17 H 0.3056 0.5386 0.0345 0.083 Uiso 1 1 calc R
C18 C 0.482(2) 0.6206(18) 0.086(2) 0.052(7) Uani 1 1 d .
H18 H 0.5027 0.6095 0.1385 0.063 Uiso 1 1 calc R
C19 C 0.656(2) 0.7770(13) 0.4834(13) 0.035(3) Uani 1 1 d .
C20 C 0.641(2) 0.7948(13) 0.5718(13) 0.035(3) Uani 1 1 d .
H20A H 0.6004 0.8430 0.5878 0.053 Uiso 1 1 calc R
H20B H 0.7238 0.8119 0.6152 0.053 Uiso 1 1 calc R
H20C H 0.5880 0.7413 0.5718 0.053 Uiso 1 1 calc R
C21 C 0.1887(17) 0.8847(12) 0.3040(12) 0.025(4) Uani 1 1 d .
C22 C 0.1473(19) 0.9537(14) 0.2897(15) 0.036(5) Uani 1 1 d .
H22 H 0.1774 0.9772 0.2511 0.043 Uiso 1 1 calc R
C23 C 0.063(2) 0.9885(18) 0.3306(14) 0.042(6) Uani 1 1 d .
H23 H 0.0425 1.0394 0.3249 0.051 Uiso 1 1 calc R
C24 C 0.0091(18) 0.9502(14) 0.3795(12) 0.029(4) Uani 1 1 d .
H24 H -0.0523 0.9730 0.4045 0.035 Uiso 1 1 calc R
C25 C 0.0429(19) 0.8775(14) 0.3933(12) 0.031(4) Uani 1 1 d .
H25 H 0.0064 0.8512 0.4278 0.037 Uiso 1 1 calc R
C26 C 0.130(2) 0.8467(13) 0.3552(15) 0.034(4) Uani 1 1 d .
H26 H 0.1527 0.7972 0.3630 0.040 Uiso 1 1 calc R
C27 C 0.2703(18) 0.8365(11) 0.1470(11) 0.025(4) Uani 1 1 d .
C28 C 0.364(2) 0.8455(16) 0.1073(15) 0.040(5) Uani 1 1 d .
H28 H 0.4499 0.8612 0.1418 0.048 Uiso 1 1 calc R
C29 C 0.337(3) 0.8322(17) 0.0173(17) 0.050(6) Uani 1 1 d .
H29 H 0.4033 0.8393 -0.0092 0.060 Uiso 1 1 calc R
C30 C 0.214(3) 0.8086(14) -0.0310(12) 0.039(5) Uani 1 1 d .
H30 H 0.1926 0.8022 -0.0913 0.047 Uiso 1 1 calc R
C31 C 0.118(2) 0.7938(17) 0.0078(13) 0.042(5) Uani 1 1 d .
H31 H 0.0317 0.7747 -0.0270 0.051 Uiso 1 1 calc R
C32 C 0.1478(19) 0.8071(14) 0.0985(12) 0.032(4) Uani 1 1 d .
H32 H 0.0832 0.7956 0.1248 0.038 Uiso 1 1 calc R
C33 C 0.4528(18) 0.9358(13) 0.3238(13) 0.030(4) Uani 1 1 d .
C34 C 0.5358(19) 0.9316(14) 0.3914(13) 0.033(4) Uani 1 1 d .
H34 H 0.5194 0.8793 0.4027 0.039 Uiso 1 1 calc R
C35 C 0.643(2) 0.9983(15) 0.4454(14) 0.037(5) Uani 1 1 d .
H35 H 0.6980 0.9941 0.4946 0.045 Uiso 1 1 calc R
C36 C 0.669(2) 1.0734(14) 0.4237(15) 0.040(5) Uani 1 1 d .
H36 H 0.7449 1.1192 0.4562 0.048 Uiso 1 1 calc R
C37 C 0.581(3) 1.0810(13) 0.3541(15) 0.043(6) Uani 1 1 d .
H37 H 0.5968 1.1323 0.3409 0.052 Uiso 1 1 calc R
C38 C 0.473(2) 1.0119(12) 0.3058(14) 0.035(5) Uani 1 1 d .
H38 H 0.4122 1.0165 0.2600 0.042 Uiso 1 1 calc R
C39 C 0.390(2) 0.5350(12) 0.2593(14) 0.031(3) Uani 1 1 d .
C40 C 0.415(2) 0.4531(12) 0.2572(14) 0.031(3) Uani 1 1 d .
H40A H 0.4061 0.4144 0.1958 0.047 Uiso 1 1 calc R
H40B H 0.3551 0.4239 0.2801 0.047 Uiso 1 1 calc R
H40C H 0.5015 0.4650 0.2941 0.047 Uiso 1 1 calc R
N1 N 0.6657(18) 0.7678(12) 0.4178(11) 0.035(4) Uani 1 1 d .
N2 N 0.3748(19) 0.6028(12) 0.2629(12) 0.037(4) Uani 1 1 d .
O1 O 1.294(2) 0.6942(15) 0.6052(14) 0.0642(15) Uani 1 1 d .
O2 O 1.3537(16) 0.7196(11) 0.4597(10) 0.0410(15) Uani 1 1 d .
O3 O 1.148(2) 0.5775(15) 0.3542(14) 0.0642(15) Uani 1 1 d .
O4 O 1.0609(16) 0.4416(11) 0.1878(10) 0.0410(15) Uani 1 1 d .
O5 O 0.917(2) 0.3544(15) 0.2625(14) 0.0642(15) Uani 1 1 d .
O6 O 0.6883(16) 0.2328(11) 0.2213(10) 0.0410(15) Uani 1 1 d .
O7 O 0.905(2) 0.2632(15) 0.3562(14) 0.0642(15) Uani 1 1 d .
O8 O 0.884(2) 0.2895(15) 0.5168(14) 0.0642(15) Uani 1 1 d .
O9 O 1.0296(16) 0.1807(11) 0.4489(10) 0.0410(15) Uani 1 1 d .
O10 O 1.112(2) 0.3526(15) 0.5816(14) 0.0642(15) Uani 1 1 d .
O11 O 1.092(2) 0.4823(15) 0.7178(14) 0.0642(15) Uani 1 1 d .
O12 O 1.3217(16) 0.4442(11) 0.7360(10) 0.0410(15) Uani 1 1 d .
O13 O 1.278(2) 0.5917(15) 0.6993(14) 0.0642(15) Uani 1 1 d .
O14 O 1.3917(16) 0.4036(11) 0.4267(10) 0.0410(15) Uani 1 1 d .
O15 O 1.313(2) 0.5595(15) 0.4818(14) 0.0642(15) Uani 1 1 d .
O16 O 1.166(2) 0.4180(15) 0.3353(14) 0.0642(15) Uani 1 1 d .
O17 O 1.165(2) 0.3172(15) 0.4322(14) 0.0642(15) Uani 1 1 d .
O18 O 1.307(2) 0.4597(15) 0.5731(14) 0.0642(15) Uani 1 1 d .
O19 O 1.100(2) 0.5102(15) 0.4428(14) 0.016(2) Uani 0.50 1 d P
O20 O 0.914(2) 0.3986(15) 0.4580(14) 0.016(2) Uani 0.50 1 d P
O21 O 1.074(2) 0.5373(15) 0.6018(14) 0.016(2) Uani 0.50 1 d P
O22 O 1.100(2) 0.4383(15) 0.5201(14) 0.016(2) Uani 0.50 1 d P
Si1 Si 1.0000 0.5000 0.5000 0.0125(10) Uani 1 2 d S
P1 P 0.7107(5) 0.7433(3) 0.1611(3) 0.0229(9) Uani 1 1 d .
P2 P 0.3094(4) 0.8456(3) 0.2616(3) 0.0229(9) Uani 1 1 d .
W1 W 1.26837(7) 0.43708(6) 0.45310(5) 0.0325(2) Uani 1 1 d .
W2 W 1.23826(7) 0.64879(5) 0.47198(5) 0.02385(15) Uani 1 1 d .
W3 W 1.03887(6) 0.45886(4) 0.28695(4) 0.01785(13) Uani 1 1 d .
W4 W 0.78729(6) 0.31897(4) 0.31247(4) 0.01768(13) Uani 1 1 d .
W5 W 1.01898(8) 0.28218(4) 0.46411(5) 0.02803(18) Uani 1 1 d .
W6 W 1.21662(7) 0.46127(5) 0.65921(4) 0.02470(16) Uani 1 1 d .
Au1 Au 0.68738(8) 0.75376(5) 0.29351(5) 0.02902(16) Uani 1 1 d .
Au2 Au 0.34165(7) 0.71970(5) 0.26853(5) 0.02649(15) Uani 1 1 d .

loop_
_atom_site_aniso_label
_atom_site_aniso_U_11
_atom_site_aniso_U_22
_atom_site_aniso_U_33
_atom_site_aniso_U_23
_atom_site_aniso_U_13
_atom_site_aniso_U_12
C1 0.022(9) 0.020(8) 0.035(10) 0.008(7) -0.001(7) 0.005(7)
C2 0.044(12) 0.018(8) 0.039(11) 0.012(8) 0.018(9) 0.001(8)
C3 0.039(13) 0.047(14) 0.056(15) 0.027(12) 0.012(11) 0.007(10)
C4 0.052(15) 0.025(11) 0.08(2) 0.030(12) 0.008(14) 0.005(10)
C5 0.042(13) 0.030(11) 0.09(2) 0.026(13) 0.030(14) 0.007(10)
C6 0.030(11) 0.036(12) 0.071(17) 0.018(11) 0.025(11) 0.006(9)
C7 0.032(9) 0.025(8) 0.007(7) -0.003(6) 0.009(6) 0.000(7)
C8 0.040(11) 0.036(10) 0.030(9) 0.027(8) 0.018(8) 0.020(8)
C9 0.035(10) 0.024(9) 0.033(10) 0.008(8) 0.008(8) 0.010(8)
C10 0.030(10) 0.033(11) 0.032(11) -0.007(9) 0.002(8) -0.007(8)
C11 0.039(11) 0.031(10) 0.030(10) 0.005(8) 0.008(9) 0.006(9)
C12 0.044(12) 0.044(12) 0.012(8) 0.001(8) 0.007(8) 0.006(9)
C13 0.029(9) 0.021(8) 0.022(8) 0.004(7) 0.007(7) 0.004(7)
C14 0.034(11) 0.041(12) 0.040(12) 0.022(10) -0.003(9) 0.013(9)
C15 0.041(13) 0.041(12) 0.048(14) 0.014(11) -0.007(10) 0.020(10)
C16 0.031(11) 0.073(18) 0.027(11) -0.026(11) 0.005(9) -0.003(11)
C17 0.060(18) 0.08(2) 0.040(14) 0.005(14) 0.024(13) -0.025(15)
C18 0.032(12) 0.057(16) 0.061(17) 0.023(13) 0.013(11) -0.005(11)
C19 0.064(10) 0.028(7) 0.026(7) 0.018(6) 0.016(7) 0.025(7)
C20 0.064(10) 0.028(7) 0.026(7) 0.018(6) 0.016(7) 0.025(7)
C21 0.022(8) 0.025(9) 0.027(9) 0.009(7) 0.005(7) 0.012(7)
C22 0.029(10) 0.033(10) 0.045(12) 0.004(9) 0.020(9) 0.018(8)
C23 0.044(12) 0.072(16) 0.028(10) 0.021(11) 0.014(9) 0.046(12)
C24 0.025(9) 0.038(10) 0.022(8) 0.006(8) 0.009(7) 0.014(8)
C25 0.033(10) 0.041(11) 0.019(8) 0.009(8) 0.009(7) 0.011(8)
C26 0.037(11) 0.026(9) 0.043(12) 0.026(9) 0.003(9) 0.005(8)
C27 0.037(10) 0.019(8) 0.010(7) -0.001(6) 0.006(7) -0.001(7)
C28 0.037(11) 0.048(13) 0.034(11) 0.010(10) 0.017(9) 0.014(10)
C29 0.065(17) 0.048(14) 0.040(13) 0.014(11) 0.026(12) 0.018(12)
C30 0.079(17) 0.039(11) 0.011(8) 0.012(8) 0.024(10) 0.028(11)
C31 0.044(12) 0.057(14) 0.014(8) 0.010(9) 0.001(8) -0.001(11)
C32 0.031(10) 0.044(11) 0.019(8) 0.014(8) 0.009(7) 0.006(8)
C33 0.027(9) 0.031(10) 0.027(9) 0.011(8) 0.005(7) 0.006(8)
C34 0.034(10) 0.031(10) 0.028(10) 0.010(8) 0.003(8) 0.007(8)
C35 0.037(11) 0.038(11) 0.026(10) 0.005(8) -0.002(8) 0.009(9)
C36 0.031(11) 0.031(11) 0.037(12) -0.003(9) 0.002(9) 0.003(8)
C37 0.070(16) 0.015(9) 0.030(11) -0.001(8) 0.007(10) 0.008(9)
C38 0.048(12) 0.014(8) 0.033(10) 0.000(7) 0.009(9) 0.002(8)
C39 0.047(8) 0.020(6) 0.039(8) 0.018(6) 0.027(7) 0.005(6)
C40 0.047(8) 0.020(6) 0.039(8) 0.018(6) 0.027(7) 0.005(6)
N1 0.048(11) 0.042(10) 0.024(8) 0.014(7) 0.011(7) 0.031(9)
N2 0.050(11) 0.037(10) 0.033(9) 0.020(8) 0.017(8) 0.012(8)
O1 0.064(4) 0.074(4) 0.063(4) 0.031(3) 0.023(3) 0.023(3)
O2 0.049(4) 0.044(4) 0.033(3) 0.014(3) 0.019(3) 0.012(3)
O3 0.064(4) 0.074(4) 0.063(4) 0.031(3) 0.023(3) 0.023(3)
O4 0.049(4) 0.044(4) 0.033(3) 0.014(3) 0.019(3) 0.012(3)
O5 0.064(4) 0.074(4) 0.063(4) 0.031(3) 0.023(3) 0.023(3)
O6 0.049(4) 0.044(4) 0.033(3) 0.014(3) 0.019(3) 0.012(3)
O7 0.064(4) 0.074(4) 0.063(4) 0.031(3) 0.023(3) 0.023(3)
O8 0.064(4) 0.074(4) 0.063(4) 0.031(3) 0.023(3) 0.023(3)
O9 0.049(4) 0.044(4) 0.033(3) 0.014(3) 0.019(3) 0.012(3)
O10 0.064(4) 0.074(4) 0.063(4) 0.031(3) 0.023(3) 0.023(3)
O11 0.064(4) 0.074(4) 0.063(4) 0.031(3) 0.023(3) 0.023(3)
O12 0.049(4) 0.044(4) 0.033(3) 0.014(3) 0.019(3) 0.012(3)
O13 0.064(4) 0.074(4) 0.063(4) 0.031(3) 0.023(3) 0.023(3)
O14 0.049(4) 0.044(4) 0.033(3) 0.014(3) 0.019(3) 0.012(3)
O15 0.064(4) 0.074(4) 0.063(4) 0.031(3) 0.023(3) 0.023(3)
O16 0.064(4) 0.074(4) 0.063(4) 0.031(3) 0.023(3) 0.023(3)
O17 0.064(4) 0.074(4) 0.063(4) 0.031(3) 0.023(3) 0.023(3)
O18 0.064(4) 0.074(4) 0.063(4) 0.031(3) 0.023(3) 0.023(3)
O19 0.016(5) 0.023(6) 0.010(5) 0.005(4) 0.004(4) 0.005(4)
O20 0.016(5) 0.023(6) 0.010(5) 0.005(4) 0.004(4) 0.005(4)
O21 0.016(5) 0.023(6) 0.010(5) 0.005(4) 0.004(4) 0.005(4)
O22 0.016(5) 0.023(6) 0.010(5) 0.005(4) 0.004(4) 0.005(4)
Si1 0.013(3) 0.014(3) 0.015(3) 0.008(2) 0.007(2) 0.008(2)
P1 0.030(2) 0.019(2) 0.0168(19) 0.0058(16) 0.0060(17) 0.0048(17)
P2 0.025(2) 0.021(2) 0.022(2) 0.0066(17) 0.0053(17) 0.0111(17)
W1 0.0175(3) 0.0337(4) 0.0322(4) -0.0065(3) 0.0126(3) 0.0061(3)
W2 0.0194(3) 0.0194(3) 0.0374(4) 0.0163(3) 0.0111(3) 0.0026(2)
W3 0.0271(3) 0.0210(3) 0.0076(2) 0.0050(2) 0.0060(2) 0.0121(3)
W4 0.0225(3) 0.0152(3) 0.0093(3) 0.0008(2) 0.0012(2) 0.0026(2)
W5 0.0543(5) 0.0115(3) 0.0276(4) 0.0081(3) 0.0283(4) 0.0113(3)
W6 0.0229(3) 0.0382(4) 0.0120(3) 0.0136(3) 0.0018(2) 0.0025(3)
Au1 0.0384(4) 0.0308(4) 0.0204(3) 0.0100(3) 0.0103(3) 0.0138(3)
Au2 0.0328(4) 0.0203(3) 0.0273(3) 0.0088(3) 0.0086(3) 0.0110(3)

loop_
_atom_type_symbol
_atom_type_description
_atom_type_scat_dispersion_real
_atom_type_scat_dispersion_imag
_atom_type_scat_source
C C 0.0033 0.0016 'International Tables Vol C Tables 4.2.6.8 and 6.1.1.4'
H H 0.0000 0.0000 'International Tables Vol C Tables 4.2.6.8 and 6.1.1.4'
N N 0.0061 0.0033 'International Tables Vol C Tables 4.2.6.8 and 6.1.1.4'
O O 0.0106 0.0060 'International Tables Vol C Tables 4.2.6.8 and 6.1.1.4'
Si Si 0.0817 0.0704 'International Tables Vol C Tables 4.2.6.8 and 6.1.1.4'
P P 0.1023 0.0942 'International Tables Vol C Tables 4.2.6.8 and 6.1.1.4'
W W -0.8490 6.8722 'International Tables Vol C Tables 4.2.6.8 and 6.1.1.4'
Au Au -2.0133 8.8022 'International Tables Vol C Tables 4.2.6.8 and 6.1.1.4'

loop_
_geom_angle_atom_site_label_1
_geom_angle_atom_site_label_2
_geom_angle_atom_site_label_3
_geom_angle
_geom_angle_site_symmetry_1
_geom_angle_site_symmetry_3
C6 C1 C2 115.6(19) . .
C6 C1 P1 121.6(17) . .
C2 C1 P1 122.7(15) . .
C3 C2 C1 124(2) . .
C3 C2 H2 118.1 . .
C1 C2 H2 118.1 . .
C2 C3 C4 115(2) . .
C2 C3 H3 122.4 . .
C4 C3 H3 122.4 . .
C5 C4 C3 122(2) . .
C5 C4 H4 118.9 . .
C3 C4 H4 118.9 . .
C6 C5 C4 117(2) . .
C6 C5 H5 121.3 . .
C4 C5 H5 121.3 . .
C5 C6 C1 126(2) . .
C5 C6 H6 117.0 . .
C1 C6 H6 117.0 . .
C8 C7 C12 117.5(18) . .
C8 C7 P1 120.0(13) . .
C12 C7 P1 122.5(16) . .
C9 C8 C7 123.5(18) . .
C9 C8 H8 118.2 . .
C7 C8 H8 118.2 . .
C8 C9 C10 116(2) . .
C8 C9 H9 121.9 . .
C10 C9 H9 121.9 . .
C11 C10 C9 123(2) . .
C11 C10 H10 118.7 . .
C9 C10 H10 118.7 . .
C12 C11 C10 119(2) . .
C12 C11 H11 120.3 . .
C10 C11 H11 120.3 . .
C11 C12 C7 121(2) . .
C11 C12 H12 119.7 . .
C7 C12 H12 119.7 . .
C14 C13 C18 120(2) . .
C14 C13 P1 123.4(15) . .
C18 C13 P1 116.4(17) . .
C13 C14 C15 119(2) . .
C13 C14 H14 120.4 . .
C15 C14 H14 120.4 . .
C16 C15 C14 120(2) . .
C16 C15 H15 119.9 . .
C14 C15 H15 119.9 . .
C17 C16 C15 118(2) . .
C17 C16 H16 120.9 . .
C15 C16 H16 120.9 . .
C16 C17 C18 123(3) . .
C16 C17 H17 118.6 . .
C18 C17 H17 118.6 . .
C13 C18 C17 119(3) . .
C13 C18 H18 120.7 . .
C17 C18 H18 120.7 . .
N1 C19 C20 176(2) . .
C19 C20 H20A 109.5 . .
C19 C20 H20B 109.5 . .
H20A C20 H20B 109.5 . .
C19 C20 H20C 109.5 . .
H20A C20 H20C 109.5 . .
H20B C20 H20C 109.5 . .
C22 C21 C26 116.5(17) . .
C22 C21 P2 122.2(15) . .
C26 C21 P2 121.3(14) . .
C23 C22 C21 121(2) . .
C23 C22 H22 119.5 . .
C21 C22 H22 119.5 . .
C24 C23 C22 121(2) . .
C24 C23 H23 119.7 . .
C22 C23 H23 119.7 . .
C23 C24 C25 121.1(18) . .
C23 C24 H24 119.4 . .
C25 C24 H24 119.4 . .
C26 C25 C24 117.1(18) . .
C26 C25 H25 121.4 . .
C24 C25 H25 121.4 . .
C25 C26 C21 123.6(18) . .
C25 C26 H26 118.2 . .
C21 C26 H26 118.2 . .
C32 C27 C28 120.7(18) . .
C32 C27 P2 118.5(14) . .
C28 C27 P2 120.0(16) . .
C27 C28 C29 122(2) . .
C27 C28 H28 119.1 . .
C29 C28 H28 119.1 . .
C30 C29 C28 118(2) . .
C30 C29 H29 121.0 . .
C28 C29 H29 121.0 . .
C29 C30 C31 120.4(19) . .
C29 C30 H30 119.8 . .
C31 C30 H30 119.8 . .
C30 C31 C32 120(2) . .
C30 C31 H31 119.9 . .
C32 C31 H31 119.9 . .
C27 C32 C31 118.7(19) . .
C27 C32 H32 120.7 . .
C31 C32 H32 120.7 . .
C34 C33 C38 119.5(19) . .
C34 C33 P2 119.7(16) . .
C38 C33 P2 120.7(16) . .
C33 C34 C35 124(2) . .
C33 C34 H34 117.9 . .
C35 C34 H34 117.9 . .
C34 C35 C36 116(2) . .
C34 C35 H35 121.8 . .
C36 C35 H35 121.8 . .
C37 C36 C35 121(2) . .
C37 C36 H36 119.6 . .
C35 C36 H36 119.6 . .
C38 C37 C36 118(2) . .
C38 C37 H37 120.8 . .
C36 C37 H37 120.8 . .
C37 C38 C33 121(2) . .
C37 C38 H38 119.7 . .
C33 C38 H38 119.7 . .
N2 C39 C40 178(3) . .
C39 C40 H40A 109.5 . .
C39 C40 H40B 109.5 . .
H40A C40 H40B 109.5 . .
C39 C40 H40C 109.5 . .
H40A C40 H40C 109.5 . .
H40B C40 H40C 109.5 . .
C19 N1 Au1 178(2) . .
C39 N2 Au2 178.2(18) . .
W4 O1 W2 132.9(12) 2_766 .
W2 O3 W3 137.9(12) . .
W3 O5 W4 136.5(12) . .
W5 O7 W4 138.1(12) . .
W2 O8 W5 138.9(12) 2_766 .
W6 O10 W5 146.0(13) . .
W6 O11 W3 136.7(12) . 2_766
W4 O13 W6 136.6(12) 2_766 .
W2 O15 W1 139.7(12) . .
W3 O16 W1 137.8(12) . .
W5 O17 W1 131.2(12) . .
W1 O18 W6 137.2(12) . .
Si1 O19 W3 123.1(11) . .
Si1 O19 W2 122.3(11) . .
W3 O19 W2 97.1(8) . .
Si1 O19 W1 117.9(11) . .
W3 O19 W1 95.6(8) . .
W2 O19 W1 94.2(8) . .
Si1 O20 O21 56.6(10) . 2_766
Si1 O20 W4 126.9(12) . .
O21 O20 W4 70.3(10) 2_766 .
Si1 O20 W2 120.5(11) . 2_766
O21 O20 W2 136.4(14) 2_766 2_766
W4 O20 W2 96.3(8) . 2_766
Si1 O20 W5 118.1(11) . .
O21 O20 W5 129.1(13) 2_766 .
W4 O20 W5 95.1(8) . .
W2 O20 W5 92.3(8) 2_766 .
Si1 O21 O20 58.9(10) . 2_766
Si1 O21 W4 126.1(12) . 2_766
O20 O21 W4 67.2(10) 2_766 2_766
Si1 O21 W3 121.0(11) . 2_766
O20 O21 W3 130.5(14) 2_766 2_766
W4 O21 W3 94.1(7) 2_766 2_766
Si1 O21 W6 120.9(12) . .
O20 O21 W6 132.9(13) 2_766 .
W4 O21 W6 94.3(7) 2_766 .
W3 O21 W6 92.1(7) 2_766 .
Si1 O22 W6 123.6(11) . .
Si1 O22 W5 118.8(11) . .
W6 O22 W5 98.6(8) . .
Si1 O22 W1 117.0(11) . .
W6 O22 W1 97.4(8) . .
W5 O22 W1 96.0(8) . .
O21 Si1 O21 180.000(7) 2_766 .
O21 Si1 O20 115.5(11) 2_766 2_766
O21 Si1 O20 64.5(11) . 2_766
O21 Si1 O20 64.5(11) 2_766 .
O21 Si1 O20 115.5(11) . .
O20 Si1 O20 180.000(4) 2_766 .
O21 Si1 O19 70.4(11) 2_766 .
O21 Si1 O19 109.6(11) . .
O20 Si1 O19 70.7(11) 2_766 .
O20 Si1 O19 109.3(11) . .
O21 Si1 O19 109.6(11) 2_766 2_766
O21 Si1 O19 70.4(11) . 2_766
O20 Si1 O19 109.3(11) 2_766 2_766
O20 Si1 O19 70.7(11) . 2_766
O19 Si1 O19 180.000(6) . 2_766
O21 Si1 O22 69.1(11) 2_766 2_766
O21 Si1 O22 110.9(11) . 2_766
O20 Si1 O22 74.1(11) 2_766 2_766
O20 Si1 O22 105.9(11) . 2_766
O19 Si1 O22 105.1(11) . 2_766
O19 Si1 O22 74.9(11) 2_766 2_766
O21 Si1 O22 110.9(11) 2_766 .
O21 Si1 O22 69.1(11) . .
O20 Si1 O22 105.9(11) 2_766 .
O20 Si1 O22 74.1(11) . .
O19 Si1 O22 74.9(11) . .
O19 Si1 O22 105.1(11) 2_766 .
O22 Si1 O22 180.000(8) 2_766 .
C7 P1 C13 105.6(8) . .
C7 P1 C1 106.6(9) . .
C13 P1 C1 106.4(9) . .
C7 P1 Au1 113.6(6) . .
C13 P1 Au1 111.8(6) . .
C1 P1 Au1 112.3(7) . .
C21 P2 C33 105.0(9) . .
C21 P2 C27 105.4(9) . .
C33 P2 C27 107.4(9) . .
C21 P2 Au2 118.0(7) . .
C33 P2 Au2 109.8(7) . .
C27 P2 Au2 110.6(6) . .
O14 W1 O18 102.0(8) . .
O14 W1 O15 104.8(8) . .
O18 W1 O15 89.3(9) . .
O14 W1 O16 99.6(8) . .
O18 W1 O16 158.0(9) . .
O15 W1 O16 89.6(9) . .
O14 W1 O17 95.7(8) . .
O18 W1 O17 86.8(9) . .
O15 W1 O17 159.5(9) . .
O16 W1 O17 86.5(9) . .
O14 W1 O22 154.4(8) . .
O18 W1 O22 61.9(8) . .
O15 W1 O22 95.1(8) . .
O16 W1 O22 96.4(8) . .
O17 W1 O22 65.3(8) . .
O14 W1 O19 155.1(7) . .
O18 W1 O19 98.8(8) . .
O15 W1 O19 61.7(8) . .
O16 W1 O19 61.7(8) . .
O17 W1 O19 99.0(8) . .
O22 W1 O19 50.1(7) . .
O2 W2 O8 102.2(9) . 2_766
O2 W2 O3 101.4(8) . .
O8 W2 O3 91.0(9) 2_766 .
O2 W2 O15 103.0(9) . .
O8 W2 O15 153.8(9) 2_766 .
O3 W2 O15 90.9(9) . .
O2 W2 O1 98.2(8) . .
O8 W2 O1 87.1(9) 2_766 .
O3 W2 O1 160.2(9) . .
O15 W2 O1 82.4(9) . .
O2 W2 O19 156.8(7) . .
O8 W2 O19 95.0(9) 2_766 .
O3 W2 O19 62.4(8) . .
O15 W2 O19 63.2(8) . .
O1 W2 O19 98.1(8) . .
O2 W2 O20 156.7(7) . 2_766
O8 W2 O20 64.9(8) 2_766 2_766
O3 W2 O20 98.3(8) . 2_766
O15 W2 O20 89.0(8) . 2_766
O1 W2 O20 63.2(8) . 2_766
O19 W2 O20 46.3(7) . 2_766
O4 W3 O16 100.1(9) . .
O4 W3 O5 101.8(9) . .
O16 W3 O5 91.5(9) . .
O4 W3 O11 100.7(9) . 2_766
O16 W3 O11 158.6(9) . 2_766
O5 W3 O11 89.0(9) . 2_766
O4 W3 O3 100.0(8) . .
O16 W3 O3 87.8(9) . .
O5 W3 O3 158.1(9) . .
O11 W3 O3 83.9(9) 2_766 .
O4 W3 O19 155.5(8) . .
O16 W3 O19 64.7(9) . .
O5 W3 O19 97.9(8) . .
O11 W3 O19 94.0(8) 2_766 .
O3 W3 O19 62.1(8) . .
O4 W3 O21 159.0(8) . 2_766
O16 W3 O21 95.7(8) . 2_766
O5 W3 O21 63.8(8) . 2_766
O11 W3 O21 65.5(8) 2_766 2_766
O3 W3 O21 94.4(8) . 2_766
O19 W3 O21 45.4(7) . 2_766
O6 W4 O13 99.5(9) . 2_766
O6 W4 O1 98.3(9) . 2_766
O13 W4 O1 94.2(9) 2_766 2_766
O6 W4 O7 101.3(9) . .
O13 W4 O7 158.6(10) 2_766 .
O1 W4 O7 87.5(9) 2_766 .
O6 W4 O5 99.5(8) . .
O13 W4 O5 89.2(9) 2_766 .
O1 W4 O5 161.0(9) 2_766 .
O7 W4 O5 82.7(9) . .
O6 W4 O20 159.5(8) . .
O13 W4 O20 96.4(9) 2_766 .
O1 W4 O20 67.6(9) 2_766 .
O7 W4 O20 64.6(9) . .
O5 W4 O20 93.5(8) . .
O6 W4 O21 157.9(7) . 2_766
O13 W4 O21 66.2(9) 2_766 2_766
O1 W4 O21 99.5(9) 2_766 2_766
O7 W4 O21 92.4(9) . 2_766
O5 W4 O21 64.9(8) . 2_766
O20 W4 O21 42.5(8) . 2_766
O9 W5 O10 105.6(9) . .
O9 W5 O7 101.8(9) . .
O10 W5 O7 152.1(9) . .
O9 W5 O17 96.0(9) . .
O10 W5 O17 87.2(9) . .
O7 W5 O17 95.3(9) . .
O9 W5 O8 102.0(8) . .
O10 W5 O8 80.8(9) . .
O7 W5 O8 88.4(9) . .
O17 W5 O8 160.5(9) . .
O9 W5 O22 154.0(8) . .
O10 W5 O22 55.9(8) . .
O7 W5 O22 99.5(8) . .
O17 W5 O22 67.3(8) . .
O8 W5 O22 93.1(8) . .
O9 W5 O20 156.9(8) . .
O10 W5 O20 90.4(8) . .
O7 W5 O20 61.8(8) . .
O17 W5 O20 101.5(8) . .
O8 W5 O20 63.5(8) . .
O22 W5 O20 49.0(7) . .
O12 W6 O10 107.2(9) . .
O12 W6 O11 100.3(8) . .
O10 W6 O11 90.3(9) . .
O12 W6 O18 101.1(8) . .
O10 W6 O18 89.0(9) . .
O11 W6 O18 157.9(9) . .
O12 W6 O13 100.3(8) . .
O10 W6 O13 152.4(9) . .
O11 W6 O13 87.1(9) . .
O18 W6 O13 83.4(9) . .
O12 W6 O22 156.6(8) . .
O10 W6 O22 58.0(9) . .
O11 W6 O22 97.9(8) . .
O18 W6 O22 63.3(8) . .
O13 W6 O22 95.2(8) . .
O12 W6 O21 157.0(7) . .
O10 W6 O21 91.5(8) . .
O11 W6 O21 65.6(8) . .
O18 W6 O21 92.3(8) . .
O13 W6 O21 62.5(8) . .
O22 W6 O21 46.2(7) . .
N1 Au1 P1 178.1(5) . .
N2 Au2 P2 174.2(5) . .

loop_
_geom_bond_atom_site_label_1
_geom_bond_atom_site_label_2
_geom_bond_distance
_geom_bond_site_symmetry_2
C1 C6 1.35(3) .
C1 C2 1.43(3) .
C1 P1 1.819(19) .
C2 C3 1.37(3) .
C2 H2 0.9500 .
C3 C4 1.44(4) .
C3 H3 0.9500 .
C4 C5 1.39(4) .
C4 H4 0.9500 .
C5 C6 1.34(3) .
C5 H5 0.9500 .
C6 H6 0.9500 .
C7 C8 1.40(3) .
C7 C12 1.40(2) .
C7 P1 1.805(19) .
C8 C9 1.36(3) .
C8 H8 0.9500 .
C9 C10 1.40(3) .
C9 H9 0.9500 .
C10 C11 1.37(3) .
C10 H10 0.9500 .
C11 C12 1.37(3) .
C11 H11 0.9500 .
C12 H12 0.9500 .
C13 C14 1.38(3) .
C13 C18 1.38(3) .
C13 P1 1.813(19) .
C14 C15 1.39(3) .
C14 H14 0.9500 .
C15 C16 1.39(4) .
C15 H15 0.9500 .
C16 C17 1.34(4) .
C16 H16 0.9500 .
C17 C18 1.38(4) .
C17 H17 0.9500 .
C18 H18 0.9500 .
C19 N1 1.09(3) .
C19 C20 1.46(3) .
C20 H20A 0.9800 .
C20 H20B 0.9800 .
C20 H20C 0.9800 .
C21 C22 1.39(3) .
C21 C26 1.42(3) .
C21 P2 1.783(18) .
C22 C23 1.38(3) .
C22 H22 0.9500 .
C23 C24 1.37(3) .
C23 H23 0.9500 .
C24 C25 1.41(3) .
C24 H24 0.9500 .
C25 C26 1.36(3) .
C25 H25 0.9500 .
C26 H26 0.9500 .
C27 C32 1.35(3) .
C27 C28 1.37(3) .
C27 P2 1.822(17) .
C28 C29 1.40(3) .
C28 H28 0.9500 .
C29 C30 1.37(4) .
C29 H29 0.9500 .
C30 C31 1.40(3) .
C30 H30 0.9500 .
C31 C32 1.41(3) .
C31 H31 0.9500 .
C32 H32 0.9500 .
C33 C34 1.34(3) .
C33 C38 1.39(3) .
C33 P2 1.82(2) .
C34 C35 1.38(3) .
C34 H34 0.9500 .
C35 C36 1.42(3) .
C35 H35 0.9500 .
C36 C37 1.41(3) .
C36 H36 0.9500 .
C37 C38 1.38(3) .
C37 H37 0.9500 .
C38 H38 0.9500 .
C39 N2 1.16(3) .
C39 C40 1.43(3) .
C40 H40A 0.9800 .
C40 H40B 0.9800 .
C40 H40C 0.9800 .
N1 Au1 2.084(17) .
N2 Au2 2.023(18) .
O1 W4 1.86(2) 2_766
O1 W2 2.01(2) .
O2 W2 1.690(16) .
O3 W2 1.86(2) .
O3 W3 1.93(2) .
O4 W3 1.664(15) .
O5 W3 1.87(2) .
O5 W4 1.93(2) .
O6 W4 1.690(16) .
O7 W5 1.87(2) .
O7 W4 1.91(2) .
O8 W2 1.86(2) 2_766
O8 W5 1.92(2) .
O9 W5 1.654(16) .
O10 W6 1.83(2) .
O10 W5 1.86(2) .
O11 W6 1.89(2) .
O11 W3 1.91(2) 2_766
O12 W6 1.693(17) .
O13 W4 1.83(2) 2_766
O13 W6 1.98(2) .
O14 W1 1.673(16) .
O15 W2 1.87(2) .
O15 W1 1.88(2) .
O16 W3 1.85(2) .
O16 W1 1.95(2) .
O17 W5 1.89(2) .
O17 W1 2.00(2) .
O18 W1 1.85(2) .
O18 W6 1.93(2) .
O19 Si1 1.65(2) .
O19 W3 2.35(2) .
O19 W2 2.37(2) .
O19 W1 2.43(2) .
O20 Si1 1.62(2) .
O20 O21 1.70(3) 2_766
O20 W4 2.32(2) .
O20 W2 2.43(2) 2_766
O20 W5 2.47(2) .
O21 Si1 1.57(2) .
O21 O20 1.70(3) 2_766
O21 W4 2.37(2) 2_766
O21 W3 2.45(2) 2_766
O21 W6 2.46(2) .
O22 Si1 1.71(2) .
O22 W6 2.28(2) .
O22 W5 2.37(2) .
O22 W1 2.40(2) .
Si1 O21 1.57(2) 2_766
Si1 O20 1.62(2) 2_766
Si1 O19 1.65(2) 2_766
Si1 O22 1.71(2) 2_766
P1 Au1 2.237(5) .
P2 Au2 2.231(5) .
W2 O8 1.86(2) 2_766
W2 O20 2.43(2) 2_766
W3 O11 1.91(2) 2_766
W3 O21 2.45(2) 2_766
W4 O13 1.83(2) 2_766
W4 O1 1.86(2) 2_766
W4 O21 2.37(2) 2_766

loop_
_geom_torsion_atom_site_label_1
_geom_torsion_atom_site_label_2
_geom_torsion_atom_site_label_3
_geom_torsion_atom_site_label_4
_geom_torsion
_geom_torsion_site_symmetry_1
_geom_torsion_site_symmetry_4
C6 C1 C2 C3 2(3) . .
P1 C1 C2 C3 178.7(19) . .
C1 C2 C3 C4 -2(4) . .
C2 C3 C4 C5 4(4) . .
C3 C4 C5 C6 -4(4) . .
C4 C5 C6 C1 4(4) . .
C2 C1 C6 C5 -3(4) . .
P1 C1 C6 C5 -180(2) . .
C12 C7 C8 C9 1(3) . .
P1 C7 C8 C9 -179.6(16) . .
C7 C8 C9 C10 2(3) . .
C8 C9 C10 C11 -4(3) . .
C9 C10 C11 C12 3(3) . .
C10 C11 C12 C7 0(3) . .
C8 C7 C12 C11 -2(3) . .
P1 C7 C12 C11 178.6(17) . .
C18 C13 C14 C15 3(3) . .
P1 C13 C14 C15 -178.2(17) . .
C13 C14 C15 C16 -5(4) . .
C14 C15 C16 C17 9(4) . .
C15 C16 C17 C18 -10(5) . .
C14 C13 C18 C17 -4(4) . .
P1 C13 C18 C17 177(2) . .
C16 C17 C18 C13 8(5) . .
C26 C21 C22 C23 6(3) . .
P2 C21 C22 C23 -173.4(18) . .
C21 C22 C23 C24 -6(3) . .
C22 C23 C24 C25 3(3) . .
C23 C24 C25 C26 -1(3) . .
C24 C25 C26 C21 1(3) . .
C22 C21 C26 C25 -4(3) . .
P2 C21 C26 C25 176.0(16) . .
C32 C27 C28 C29 6(3) . .
P2 C27 C28 C29 175.0(19) . .
C27 C28 C29 C30 -1(4) . .
C28 C29 C30 C31 -3(4) . .
C29 C30 C31 C32 3(4) . .
C28 C27 C32 C31 -6(3) . .
P2 C27 C32 C31 -175.5(17) . .
C30 C31 C32 C27 2(4) . .
C38 C33 C34 C35 -1(3) . .
P2 C33 C34 C35 -176.4(18) . .
C33 C34 C35 C36 -3(3) . .
C34 C35 C36 C37 5(3) . .
C35 C36 C37 C38 -2(3) . .
C36 C37 C38 C33 -2(3) . .
C34 C33 C38 C37 3(3) . .
P2 C33 C38 C37 179.0(17) . .
W4 O21 Si1 O20 -1.3(12) 2_766 2_766
W3 O21 Si1 O20 121.5(16) 2_766 2_766
W6 O21 Si1 O20 -124.4(16) . 2_766
O20 O21 Si1 O20 180.000(7) 2_766 .
W4 O21 Si1 O20 178.7(12) 2_766 .
W3 O21 Si1 O20 -58.5(16) 2_766 .
W6 O21 Si1 O20 55.6(16) . .
O20 O21 Si1 O19 56.0(13) 2_766 .
W4 O21 Si1 O19 54.7(16) 2_766 .
W3 O21 Si1 O19 177.5(12) 2_766 .
W6 O21 Si1 O19 -68.4(15) . .
O20 O21 Si1 O19 -124.0(13) 2_766 2_766
W4 O21 Si1 O19 -125.3(16) 2_766 2_766
W3 O21 Si1 O19 -2.5(12) 2_766 2_766
W6 O21 Si1 O19 111.6(15) . 2_766
O20 O21 Si1 O22 -59.5(13) 2_766 2_766
W4 O21 Si1 O22 -60.9(16) 2_766 2_766
W3 O21 Si1 O22 62.0(15) 2_766 2_766
W6 O21 Si1 O22 176.1(11) . 2_766
O20 O21 Si1 O22 120.5(13) 2_766 .
W4 O21 Si1 O22 119.1(16) 2_766 .
W3 O21 Si1 O22 -118.0(15) 2_766 .
W6 O21 Si1 O22 -3.9(11) . .
W4 O20 Si1 O21 -1.4(12) . 2_766
W2 O20 Si1 O21 -128.2(16) 2_766 2_766
W5 O20 Si1 O21 120.3(15) . 2_766
O21 O20 Si1 O21 180.000(7) 2_766 .
W4 O20 Si1 O21 178.6(12) . .
W2 O20 Si1 O21 51.8(16) 2_766 .
W5 O20 Si1 O21 -59.7(15) . .
O21 O20 Si1 O19 -55.9(13) 2_766 .
W4 O20 Si1 O19 -57.2(16) . .
W2 O20 Si1 O19 175.9(11) 2_766 .
W5 O20 Si1 O19 64.4(14) . .
O21 O20 Si1 O19 124.1(13) 2_766 2_766
W4 O20 Si1 O19 122.8(16) . 2_766
W2 O20 Si1 O19 -4.1(11) 2_766 2_766
W5 O20 Si1 O19 -115.6(14) . 2_766
O21 O20 Si1 O22 56.8(12) 2_766 2_766
W4 O20 Si1 O22 55.4(15) . 2_766
W2 O20 Si1 O22 -71.4(13) 2_766 2_766
W5 O20 Si1 O22 177.1(10) . 2_766
O21 O20 Si1 O22 -123.2(12) 2_766 .
W4 O20 Si1 O22 -124.6(15) . .
W2 O20 Si1 O22 108.6(13) 2_766 .
W5 O20 Si1 O22 -2.9(10) . .
W3 O19 Si1 O21 -2.7(13) . 2_766
W2 O19 Si1 O21 123.3(15) . 2_766
W1 O19 Si1 O21 -121.1(15) . 2_766
W3 O19 Si1 O21 177.3(13) . .
W2 O19 Si1 O21 -56.7(15) . .
W1 O19 Si1 O21 58.9(15) . .
W3 O19 Si1 O20 -130.2(16) . 2_766
W2 O19 Si1 O20 -4.3(12) . 2_766
W1 O19 Si1 O20 111.4(14) . 2_766
W3 O19 Si1 O20 49.8(16) . .
W2 O19 Si1 O20 175.7(12) . .
W1 O19 Si1 O20 -68.6(14) . .
W3 O19 Si1 O22 -63.4(15) . 2_766
W2 O19 Si1 O22 62.5(14) . 2_766
W1 O19 Si1 O22 178.1(11) . 2_766
W3 O19 Si1 O22 116.6(15) . .
W2 O19 Si1 O22 -117.5(14) . .
W1 O19 Si1 O22 -1.9(11) . .
W6 O22 Si1 O21 -175.7(12) . 2_766
W5 O22 Si1 O21 -50.9(15) . 2_766
W1 O22 Si1 O21 63.5(14) . 2_766
W6 O22 Si1 O21 4.3(12) . .
W5 O22 Si1 O21 129.1(15) . .
W1 O22 Si1 O21 -116.5(14) . .
W6 O22 Si1 O20 58.3(15) . 2_766
W5 O22 Si1 O20 -177.0(11) . 2_766
W1 O22 Si1 O20 -62.5(13) . 2_766
W6 O22 Si1 O20 -121.7(15) . .
W5 O22 Si1 O20 3.0(11) . .
W1 O22 Si1 O20 117.5(13) . .
W6 O22 Si1 O19 122.7(15) . .
W5 O22 Si1 O19 -112.6(13) . .
W1 O22 Si1 O19 1.9(11) . .
W6 O22 Si1 O19 -57.3(15) . 2_766
W5 O22 Si1 O19 67.4(13) . 2_766
W1 O22 Si1 O19 -178.1(11) . 2_766
C8 C7 P1 C13 -139.4(16) . .
C12 C7 P1 C13 40.4(19) . .
C8 C7 P1 C1 107.7(16) . .
C12 C7 P1 C1 -72.5(18) . .
C8 C7 P1 Au1 -16.5(17) . .
C12 C7 P1 Au1 163.3(15) . .
C14 C13 P1 C7 -82.4(19) . .
C18 C13 P1 C7 96.9(19) . .
C14 C13 P1 C1 31(2) . .
C18 C13 P1 C1 -150.0(18) . .
C14 C13 P1 Au1 153.7(16) . .
C18 C13 P1 Au1 -27.1(19) . .
C6 C1 P1 C7 -156.5(18) . .
C2 C1 P1 C7 27.3(19) . .
C6 C1 P1 C13 91(2) . .
C2 C1 P1 C13 -85.0(18) . .
C6 C1 P1 Au1 -31(2) . .
C2 C1 P1 Au1 152.3(15) . .
C22 C21 P2 C33 68.2(18) . .
C26 C21 P2 C33 -111.4(17) . .
C22 C21 P2 C27 -45.0(18) . .
C26 C21 P2 C27 135.3(16) . .
C22 C21 P2 Au2 -169.1(14) . .
C26 C21 P2 Au2 11.2(19) . .
C34 C33 P2 C21 101.1(18) . .
C38 C33 P2 C21 -74.6(19) . .
C34 C33 P2 C27 -147.1(17) . .
C38 C33 P2 C27 37(2) . .
C34 C33 P2 Au2 -26.7(19) . .
C38 C33 P2 Au2 157.6(15) . .
C32 C27 P2 C21 -38.4(18) . .
C28 C27 P2 C21 152.1(17) . .
C32 C27 P2 C33 -149.9(16) . .
C28 C27 P2 C33 40.5(19) . .
C32 C27 P2 Au2 90.3(16) . .
C28 C27 P2 Au2 -79.3(17) . .
W6 O18 W1 O14 -153.5(17) . .
W6 O18 W1 O15 101.6(18) . .
W6 O18 W1 O16 14(4) . .
W6 O18 W1 O17 -58.3(18) . .
W6 O18 W1 O22 5.4(15) . .
W6 O18 W1 O19 40.3(18) . .
W2 O15 W1 O14 145.2(17) . .
W2 O15 W1 O18 -112.6(19) . .
W2 O15 W1 O16 45.4(19) . .
W2 O15 W1 O17 -34(4) . .
W2 O15 W1 O22 -51.0(19) . .
W2 O15 W1 O19 -12.2(15) . .
W3 O16 W1 O14 -157.7(17) . .
W3 O16 W1 O18 34(4) . .
W3 O16 W1 O15 -52.8(18) . .
W3 O16 W1 O17 107.0(18) . .
W3 O16 W1 O22 42.3(18) . .
W3 O16 W1 O19 4.9(15) . .
W5 O17 W1 O14 166.2(14) . .
W5 O17 W1 O18 64.4(15) . .
W5 O17 W1 O15 -15(3) . .
W5 O17 W1 O16 -94.6(15) . .
W5 O17 W1 O22 4.1(12) . .
W5 O17 W1 O19 -34.0(15) . .
Si1 O22 W1 O14 -174.2(13) . .
W6 O22 W1 O14 52(2) . .
W5 O22 W1 O14 -48(2) . .
Si1 O22 W1 O18 130.8(15) . .
W6 O22 W1 O18 -3.1(8) . .
W5 O22 W1 O18 -102.6(10) . .
Si1 O22 W1 O15 44.3(13) . .
W6 O22 W1 O15 -89.5(9) . .
W5 O22 W1 O15 171.0(8) . .
Si1 O22 W1 O16 -45.9(13) . .
W6 O22 W1 O16 -179.7(9) . .
W5 O22 W1 O16 80.8(9) . .
Si1 O22 W1 O17 -129.1(14) . .
W6 O22 W1 O17 97.1(10) . .
W5 O22 W1 O17 -2.5(7) . .
Si1 O22 W1 O19 -1.6(9) . .
W6 O22 W1 O19 -135.5(12) . .
W5 O22 W1 O19 125.0(11) . .
Si1 O19 W1 O14 174.1(13) . .
W3 O19 W1 O14 42(2) . .
W2 O19 W1 O14 -56(2) . .
Si1 O19 W1 O18 -39.6(14) . .
W3 O19 W1 O18 -171.8(9) . .
W2 O19 W1 O18 90.6(9) . .
Si1 O19 W1 O15 -124.0(15) . .
W3 O19 W1 O15 103.8(10) . .
W2 O19 W1 O15 6.2(8) . .
Si1 O19 W1 O16 129.7(15) . .
W3 O19 W1 O16 -2.6(8) . .
W2 O19 W1 O16 -100.1(10) . .
Si1 O19 W1 O17 48.6(13) . .
W3 O19 W1 O17 -83.7(9) . .
W2 O19 W1 O17 178.8(8) . .
Si1 O19 W1 O22 1.7(10) . .
W3 O19 W1 O22 -130.6(12) . .
W2 O19 W1 O22 131.9(11) . .
W3 O3 W2 O2 154.7(16) . .
W3 O3 W2 O8 -102.6(17) . 2_766
W3 O3 W2 O15 51.3(18) . .
W3 O3 W2 O1 -18(4) . .
W3 O3 W2 O19 -7.6(14) . .
W3 O3 W2 O20 -37.8(18) . 2_766
W1 O15 W2 O2 -147.8(17) . .
W1 O15 W2 O8 48(3) . 2_766
W1 O15 W2 O3 -45.8(19) . .
W1 O15 W2 O1 115.5(19) . .
W1 O15 W2 O19 12.4(15) . .
W1 O15 W2 O20 52.4(18) . 2_766
W4 O1 W2 O2 162.4(15) 2_766 .
W4 O1 W2 O8 60.5(16) 2_766 2_766
W4 O1 W2 O3 -25(4) 2_766 .
W4 O1 W2 O15 -95.5(16) 2_766 .
W4 O1 W2 O19 -34.1(16) 2_766 .
W4 O1 W2 O20 -2.8(13) 2_766 2_766
Si1 O19 W2 O2 177.9(14) . .
W3 O19 W2 O2 -45(2) . .
W1 O19 W2 O2 51(2) . .
Si1 O19 W2 O8 -44.1(14) . 2_766
W3 O19 W2 O8 92.8(9) . 2_766
W1 O19 W2 O8 -171.1(8) . 2_766
Si1 O19 W2 O3 -132.7(16) . .
W3 O19 W2 O3 4.2(8) . .
W1 O19 W2 O3 100.3(10) . .
Si1 O19 W2 O15 120.8(15) . .
W3 O19 W2 O15 -102.3(10) . .
W1 O19 W2 O15 -6.2(8) . .
Si1 O19 W2 O1 43.7(14) . .
W3 O19 W2 O1 -179.5(8) . .
W1 O19 W2 O1 -83.3(8) . .
Si1 O19 W2 O20 3.7(10) . 2_766
W3 O19 W2 O20 140.6(13) . 2_766
W1 O19 W2 O20 -123.3(11) . 2_766
W1 O16 W3 O4 154.8(17) . .
W1 O16 W3 O5 -103.0(18) . .
W1 O16 W3 O11 -12(4) . 2_766
W1 O16 W3 O3 55.1(18) . .
W1 O16 W3 O19 -4.9(15) . .
W1 O16 W3 O21 -39.1(18) . 2_766
W4 O5 W3 O4 -154.7(16) . .
W4 O5 W3 O16 104.6(17) . .
W4 O5 W3 O11 -54.0(17) . 2_766
W4 O5 W3 O3 17(4) . .
W4 O5 W3 O19 40.0(17) . .
W4 O5 W3 O21 9.0(14) . 2_766
W2 O3 W3 O4 -154.6(16) . .
W2 O3 W3 O16 -54.8(17) . .
W2 O3 W3 O5 34(3) . .
W2 O3 W3 O11 105.5(18) . 2_766
W2 O3 W3 O19 7.7(14) . .
W2 O3 W3 O21 40.8(17) . 2_766
Si1 O19 W3 O4 178.7(14) . .
W2 O19 W3 O4 42(2) . .
W1 O19 W3 O4 -53(2) . .
Si1 O19 W3 O16 -126.0(17) . .
W2 O19 W3 O16 97.6(10) . .
W1 O19 W3 O16 2.7(8) . .
Si1 O19 W3 O5 -38.1(15) . .
W2 O19 W3 O5 -174.5(8) . .
W1 O19 W3 O5 90.6(9) . .
Si1 O19 W3 O11 51.4(15) . 2_766
W2 O19 W3 O11 -85.0(9) . 2_766
W1 O19 W3 O11 -179.9(9) . 2_766
Si1 O19 W3 O3 132.4(17) . .
W2 O19 W3 O3 -4.0(8) . .
W1 O19 W3 O3 -99.0(10) . .
Si1 O19 W3 O21 2.2(11) . 2_766
W2 O19 W3 O21 -134.2(13) . 2_766
W1 O19 W3 O21 130.9(13) . 2_766
W5 O7 W4 O6 -156.9(16) . .
W5 O7 W4 O13 36(4) . 2_766
W5 O7 W4 O1 -58.9(18) . 2_766
W5 O7 W4 O5 104.8(18) . .
W5 O7 W4 O20 7.4(15) . .
W5 O7 W4 O21 40.5(18) . 2_766
W3 O5 W4 O6 154.3(16) . .
W3 O5 W4 O13 54.7(17) . 2_766
W3 O5 W4 O1 -46(4) . 2_766
W3 O5 W4 O7 -105.4(17) . .
W3 O5 W4 O20 -41.6(17) . .
W3 O5 W4 O21 -9.2(14) . 2_766
Si1 O20 W4 O6 176.7(15) . .
O21 O20 W4 O6 175.4(19) 2_766 .
W2 O20 W4 O6 -47(2) 2_766 .
W5 O20 W4 O6 46(2) . .
Si1 O20 W4 O13 -42.4(16) . 2_766
O21 O20 W4 O13 -43.7(12) 2_766 2_766
W2 O20 W4 O13 93.6(9) 2_766 2_766
W5 O20 W4 O13 -173.5(8) . 2_766
Si1 O20 W4 O1 -134.3(17) . 2_766
O21 O20 W4 O1 -135.6(13) 2_766 2_766
W2 O20 W4 O1 1.7(8) 2_766 2_766
W5 O20 W4 O1 94.6(10) . 2_766
Si1 O20 W4 O7 127.3(17) . .
O21 O20 W4 O7 126.1(13) 2_766 .
W2 O20 W4 O7 -96.6(10) 2_766 .
W5 O20 W4 O7 -3.7(8) . .
Si1 O20 W4 O5 47.1(15) . .
O21 O20 W4 O5 45.9(12) 2_766 .
W2 O20 W4 O5 -176.8(8) 2_766 .
W5 O20 W4 O5 -83.9(8) . .
Si1 O20 W4 O21 1.2(11) . 2_766
W2 O20 W4 O21 137.3(13) 2_766 2_766
W5 O20 W4 O21 -129.8(13) . 2_766
W6 O10 W5 O9 145(2) . .
W6 O10 W5 O7 -47(3) . .
W6 O10 W5 O17 49(2) . .
W6 O10 W5 O8 -115(2) . .
W6 O10 W5 O22 -15.1(18) . .
W6 O10 W5 O20 -52(2) . .
W4 O7 W5 O9 155.4(16) . .
W4 O7 W5 O10 -13(3) . .
W4 O7 W5 O17 -107.3(18) . .
W4 O7 W5 O8 53.5(18) . .
W4 O7 W5 O22 -39.4(18) . .
W4 O7 W5 O20 -7.1(14) . .
W1 O17 W5 O9 -163.4(14) . .
W1 O17 W5 O10 -58.0(15) . .
W1 O17 W5 O7 94.1(15) . .
W1 O17 W5 O8 -6(4) . .
W1 O17 W5 O22 -4.0(12) . .
W1 O17 W5 O20 31.8(16) . .
W2 O8 W5 O9 -154.9(18) 2_766 .
W2 O8 W5 O10 101.0(19) 2_766 .
W2 O8 W5 O7 -53.1(19) 2_766 .
W2 O8 W5 O17 48(4) 2_766 .
W2 O8 W5 O22 46.3(19) 2_766 .
W2 O8 W5 O20 5.9(16) 2_766 .
Si1 O22 W5 O9 -178.8(12) . .
W6 O22 W5 O9 -42.6(19) . .
W1 O22 W5 O9 55.8(19) . .
Si1 O22 W5 O10 -129.4(15) . .
W6 O22 W5 O10 6.8(8) . .
W1 O22 W5 O10 105.2(11) . .
Si1 O22 W5 O7 36.2(13) . .
W6 O22 W5 O7 172.3(8) . .
W1 O22 W5 O7 -89.2(9) . .
Si1 O22 W5 O17 127.9(14) . .
W6 O22 W5 O17 -95.9(10) . .
W1 O22 W5 O17 2.6(8) . .
Si1 O22 W5 O8 -52.8(13) . .
W6 O22 W5 O8 83.4(9) . .
W1 O22 W5 O8 -178.2(8) . .
Si1 O22 W5 O20 -2.5(9) . .
W6 O22 W5 O20 133.7(12) . .
W1 O22 W5 O20 -127.9(11) . .
Si1 O20 W5 O9 178.5(13) . .
O21 O20 W5 O9 -113(2) 2_766 .
W4 O20 W5 O9 -45(2) . .
W2 O20 W5 O9 52(2) 2_766 .
Si1 O20 W5 O10 44.2(13) . .
O21 O20 W5 O10 112.4(18) 2_766 .
W4 O20 W5 O10 -179.0(9) . .
W2 O20 W5 O10 -82.5(8) 2_766 .
Si1 O20 W5 O7 -133.0(15) . .
O21 O20 W5 O7 -64.8(17) 2_766 .
W4 O20 W5 O7 3.9(8) . .
W2 O20 W5 O7 100.4(10) 2_766 .
Si1 O20 W5 O17 -43.1(14) . .
O21 O20 W5 O17 25.1(18) 2_766 .
W4 O20 W5 O17 93.8(9) . .
W2 O20 W5 O17 -169.7(8) 2_766 .
Si1 O20 W5 O8 123.6(14) . .
O21 O20 W5 O8 -168(2) 2_766 .
W4 O20 W5 O8 -99.5(10) . .
W2 O20 W5 O8 -3.0(8) 2_766 .
Si1 O20 W5 O22 2.7(10) . .
O21 O20 W5 O22 70.9(17) 2_766 .
W4 O20 W5 O22 139.5(12) . .
W2 O20 W5 O22 -123.9(11) 2_766 .
W5 O10 W6 O12 -145(2) . .
W5 O10 W6 O11 114(2) . .
W5 O10 W6 O18 -43(2) . .
W5 O10 W6 O13 30(3) . .
W5 O10 W6 O22 15.3(18) . .
W5 O10 W6 O21 49(2) . .
W3 O11 W6 O12 156.8(17) 2_766 .
W3 O11 W6 O10 -95.7(18) 2_766 .
W3 O11 W6 O18 -8(4) 2_766 .
W3 O11 W6 O13 56.9(18) 2_766 .
W3 O11 W6 O22 -38.0(19) 2_766 .
W3 O11 W6 O21 -4.1(15) 2_766 .
W1 O18 W6 O12 156.0(17) . .
W1 O18 W6 O10 48.7(18) . .
W1 O18 W6 O11 -40(4) . .
W1 O18 W6 O13 -104.8(18) . .
W1 O18 W6 O22 -5.6(15) . .
W1 O18 W6 O21 -42.8(18) . .
W4 O13 W6 O12 -157.3(16) 2_766 .
W4 O13 W6 O10 28(3) 2_766 .
W4 O13 W6 O11 -57.4(17) 2_766 .
W4 O13 W6 O18 102.6(17) 2_766 .
W4 O13 W6 O22 40.3(17) 2_766 .
W4 O13 W6 O21 6.5(14) 2_766 .
Si1 O22 W6 O12 -178.2(14) . .
W5 O22 W6 O12 49(2) . .
W1 O22 W6 O12 -49(2) . .
Si1 O22 W6 O10 126.5(17) . .
W5 O22 W6 O10 -6.8(8) . .
W1 O22 W6 O10 -104.0(11) . .
Si1 O22 W6 O11 41.1(15) . .
W5 O22 W6 O11 -92.1(9) . .
W1 O22 W6 O11 170.7(9) . .
Si1 O22 W6 O18 -126.6(16) . .
W5 O22 W6 O18 100.2(10) . .
W1 O22 W6 O18 2.9(8) . .
Si1 O22 W6 O13 -46.7(14) . .
W5 O22 W6 O13 -179.9(8) . .
W1 O22 W6 O13 82.9(9) . .
Si1 O22 W6 O21 -3.6(10) . .
W5 O22 W6 O21 -136.8(13) . .
W1 O22 W6 O21 125.9(13) . .
Si1 O21 W6 O12 178.3(14) . .
O20 O21 W6 O12 104(2) 2_766 .
W4 O21 W6 O12 41(2) 2_766 .
W3 O21 W6 O12 -53(2) 2_766 .
Si1 O21 W6 O10 -36.7(14) . .
O20 O21 W6 O10 -111.3(19) 2_766 .
W4 O21 W6 O10 -173.9(8) 2_766 .
W3 O21 W6 O10 91.8(8) 2_766 .
Si1 O21 W6 O11 -126.3(16) . .
O20 O21 W6 O11 159(2) 2_766 .
W4 O21 W6 O11 96.5(10) 2_766 .
W3 O21 W6 O11 2.2(8) 2_766 .
Si1 O21 W6 O18 52.4(14) . .
O20 O21 W6 O18 -22.3(19) 2_766 .
W4 O21 W6 O18 -84.8(9) 2_766 .
W3 O21 W6 O18 -179.1(8) 2_766 .
Si1 O21 W6 O13 133.8(16) . .
O20 O21 W6 O13 59.1(18) 2_766 .
W4 O21 W6 O13 -3.5(7) 2_766 .
W3 O21 W6 O13 -97.8(9) 2_766 .
Si1 O21 W6 O22 3.8(11) . .
O20 O21 W6 O22 -70.9(18) 2_766 .
W4 O21 W6 O22 -133.4(12) 2_766 .
W3 O21 W6 O22 132.3(12) 2_766 .

loop_
_platon_squeeze_void_nr
_platon_squeeze_void_average_x
_platon_squeeze_void_average_y
_platon_squeeze_void_average_z
_platon_squeeze_void_volume
_platon_squeeze_void_count_electrons
1 0.500 0.000 0.000 357.7 120.1
